data_7250937
loop_
_publ_author_name
'Ernst, Michelle'
'Por\;eba, Tomasz'

_publ_section_title
;
 Structural adaptation in a cadmium--porphyrin MOF through solvent-driven
 change of interpenetration
;
_journal_issue 43
_journal_name_full CrystEngComm
_journal_page_first 7032
_journal_page_last 7037
_journal_paper_doi 10.1039/D5CE00815H
_journal_volume 27
_journal_year 2025
_chemical_formula_moiety 'C40 H26 Cd Cl2 N8'
_chemical_formula_sum 'C40 H26 Cd Cl2 N8'
_chemical_formula_weight 801.99
_chemical_name_common ESRF-1
_chemical_name_systematic catena-[(m4-5,10,15,20-tetrakis(4-Pyridyl)porphyrin-N,N',N'',N''')-bis(chloro)-cadmium(ii)]
_space_group_crystal_system orthorhombic
_space_group_IT_number 52
_space_group_name_Hall '-P 2a 2bc'
_space_group_name_H-M_alt 'P n n a'
_atom_sites_solution_hydrogens geom
_audit_creation_date 2022-03-25
_audit_creation_method
;
Olex2 1.3
(compiled 2020.11.12 svn.r5f609507 for OlexSys, GUI svn.r6408)
;
_audit_update_record
;
2025-08-12 deposited with the CCDC.	2025-10-01 downloaded from the CCDC.
;
_cell_angle_alpha 90
_cell_angle_beta 90
_cell_angle_gamma 90
_cell_formula_units_Z 4
_cell_length_a 12.8121(2)
_cell_length_b 15.6630(2)
_cell_length_c 20.3134(4)
_cell_measurement_reflns_used 4398
_cell_measurement_temperature 298(1)
_cell_measurement_theta_max 21.3600
_cell_measurement_theta_min 1.8450
_cell_volume 4076.41(11)
_computing_cell_refinement 'CrysAlisPro 1.171.41.116a (Rigaku OD, 2021)'
_computing_data_collection 'CrysAlisPro 1.171.41.116a (Rigaku OD, 2021)'
_computing_data_reduction 'CrysAlisPro 1.171.41.116a (Rigaku OD, 2021)'
_computing_molecular_graphics 'Olex2 1.3 (Dolomanov et al., 2009)'
_computing_publication_material 'Olex2 1.3 (Dolomanov et al., 2009)'
_computing_structure_refinement 'SHELXL 2017/1 (Sheldrick, 2015)'
_computing_structure_solution 'SHELXT 2018/2 (Sheldrick, 2018)'
_diffrn_ambient_temperature 298(1)
_diffrn_detector 'Hybrid Pixel Array Detector'
_diffrn_detector_area_resol_mean 13.3333
_diffrn_measured_fraction_theta_full 0.974
_diffrn_measured_fraction_theta_max 0.976
_diffrn_measurement_details
;
List of Runs (angles in degrees, time in seconds):

  # Type    Start    End  Width  t~exp~   \w     \q     \k     \f   Frames
#--------------------------------------------------------------------------
  1  \w    -24.50  80.00   0.50    0.50    --    0.00   0.00   0.00  209
;
_diffrn_measurement_device 'abstract diffractometer'
_diffrn_measurement_device_type 'esperanto-CrysAlisPro-abstract goniometer imported esperanto images'
_diffrn_measurement_method '\w scans'
_diffrn_orient_matrix_type 'CrysAlisPro convention (1999,Acta A55,543-557)'
_diffrn_orient_matrix_UB_11 0.0086777000
_diffrn_orient_matrix_UB_12 0.0098008000
_diffrn_orient_matrix_UB_13 0.0178860000
_diffrn_orient_matrix_UB_21 0.0196099000
_diffrn_orient_matrix_UB_22 -0.0203471000
_diffrn_orient_matrix_UB_23 0.0028355000
_diffrn_orient_matrix_UB_31 0.0237376000
_diffrn_orient_matrix_UB_32 0.0132239000
_diffrn_orient_matrix_UB_33 -0.0088977000
_diffrn_radiation_monochromator synchrotron
_diffrn_radiation_probe x-ray
_diffrn_radiation_type synchrotron
_diffrn_radiation_wavelength 0.40988
_diffrn_reflns_av_R_equivalents 0.0463
_diffrn_reflns_av_unetI/netI 0.0680
_diffrn_reflns_Laue_measured_fraction_full 0.974
_diffrn_reflns_Laue_measured_fraction_max 0.976
_diffrn_reflns_limit_h_max 16
_diffrn_reflns_limit_h_min -15
_diffrn_reflns_limit_k_max 19
_diffrn_reflns_limit_k_min -19
_diffrn_reflns_limit_l_max 25
_diffrn_reflns_limit_l_min -21
_diffrn_reflns_number 15493
_diffrn_reflns_point_group_measured_fraction_full 0.974
_diffrn_reflns_point_group_measured_fraction_max 0.976
_diffrn_reflns_theta_full 14.237
_diffrn_reflns_theta_max 14.843
_diffrn_reflns_theta_min 1.655
_diffrn_source synchrotron
_exptl_absorpt_coefficient_mu 0.729
_exptl_absorpt_correction_T_max 1.00000
_exptl_absorpt_correction_T_min 0.04419
_exptl_absorpt_correction_type multi-scan
_exptl_absorpt_process_details
;
CrysAlisPro 1.171.41.116a (Rigaku Oxford Diffraction, 2021)
Empirical absorption correction using spherical harmonics,
implemented in SCALE3 ABSPACK scaling algorithm.
;
_exptl_crystal_colour 'dark brown'
_exptl_crystal_colour_modifier dark
_exptl_crystal_colour_primary brown
_exptl_crystal_density_diffrn 1.307
_exptl_crystal_description block
_exptl_crystal_F_000 1616
_exptl_crystal_recrystallization_method 'thermal desolvation of AGISUI at 393 K for 1.5h'
_exptl_crystal_size_max 0.1
_exptl_crystal_size_mid 0.05
_exptl_crystal_size_min 0.04
_refine_diff_density_max 1.307
_refine_diff_density_min -0.538
_refine_diff_density_rms 0.125
_refine_ls_extinction_method none
_refine_ls_goodness_of_fit_ref 1.129
_refine_ls_hydrogen_treatment constr
_refine_ls_matrix_type full
_refine_ls_number_parameters 234
_refine_ls_number_reflns 4070
_refine_ls_number_restraints 0
_refine_ls_restrained_S_all 1.129
_refine_ls_R_factor_all 0.0739
_refine_ls_R_factor_gt 0.0675
_refine_ls_shift/su_max 0.009
_refine_ls_shift/su_mean 0.001
_refine_ls_structure_factor_coef Fsqd
_refine_ls_weighting_details 'w=1/[\s^2^(Fo^2^)+(0.1204P)^2^+7.0131P] where P=(Fo^2^+2Fc^2^)/3'
_refine_ls_weighting_scheme calc
_refine_ls_wR_factor_gt 0.2276
_refine_ls_wR_factor_ref 0.2327
_reflns_Friedel_coverage 0.000
_reflns_number_gt 3415
_reflns_number_total 4070
_reflns_threshold_expression 'I > 2\s(I)'
_cod_data_source_file d5ce00815h2.cif
_cod_data_source_block mof_amb_0023
_cod_depositor_comments 'Adding full bibliography for 7250937.cif.'
_cod_database_code 7250937
_shelx_shelxl_version_number 2017/1
_shelx_space_group_comment
;
The symmetry employed for this shelxl refinement is uniquely defined
by the following loop, which should always be used as a source of
symmetry information in preference to the above space-group names.
They are only intended as comments.
;
_shelx_estimated_absorpt_t_max 0.971
_shelx_estimated_absorpt_t_min 0.931
_reflns_odcompleteness_completeness 75.73
_reflns_odcompleteness_iscentric 1
_reflns_odcompleteness_theta 21.61
_olex2_refinement_description
;
1. Fixed Uiso
 At 1.2 times of:
  All C(H) groups, All N(H) groups
2. Others
 Fixed Sof: H1(0.5) H2(0.5)
3.a Aromatic/amide H refined with riding coordinates:
 N1(H1), N2(H2), C4(H4), C19(H19), C22(H22), C3(H3), C21(H21), C9(H9),
 C18(H18), C8(H8), C17(H17), C16(H16), C13(H13), C14(H14)
;
_olex2_submission_special_instructions 'No special instructions were received'
_oxdiff_exptl_absorpt_empirical_details
;
Empirical correction (ABSPACK) includes:
- Absorption correction using spherical harmonics
- Frame scaling
;
_oxdiff_exptl_absorpt_empirical_full_max 18.488
_oxdiff_exptl_absorpt_empirical_full_min 0.298

loop_
_space_group_symop_operation_xyz
'x, y, z'
'-x+1/2, -y, z'
'-x+1/2, y+1/2, -z+1/2'
'x, -y+1/2, -z+1/2'
'-x, -y, -z'
'x-1/2, y, -z'
'x-1/2, -y-1/2, z-1/2'
'-x, y-1/2, z-1/2'

loop_
_atom_site_label
_atom_site_type_symbol
_atom_site_fract_x
_atom_site_fract_y
_atom_site_fract_z
_atom_site_U_iso_or_equiv
_atom_site_adp_type
_atom_site_occupancy
_atom_site_site_symmetry_order
_atom_site_calc_flag
_atom_site_refinement_flags_posn
_atom_site_refinement_flags_adp
_atom_site_refinement_flags_occupancy
_atom_site_disorder_assembly
_atom_site_disorder_group
Cd1 Cd 0.250000 0.500000 0.07508(2) 0.0429(3) Uani 1 2 d S T P . .
Cl2 Cl 0.41088(12) 0.59910(10) 0.08174(8) 0.0637(4) Uani 1 1 d . . . . .
N5 N 0.250000 0.500000 0.9565(4) 0.0476(15) Uani 1 2 d S T P . .
N1 N 0.3310(3) 0.5632(3) 0.6462(2) 0.0486(10) Uani 1 1 d . . . . .
H1 H 0.298941 0.534245 0.616439 0.058 Uiso 0.5 1 calc R U P A -1
N2 N 0.3311(3) 0.5643(3) 0.5014(2) 0.0493(10) Uani 1 1 d . . . . .
H2 H 0.300231 0.534226 0.530961 0.059 Uiso 0.5 1 calc R U P B -1
N3 N 0.250000 0.500000 0.1926(4) 0.0557(17) Uani 1 2 d S T P . .
N4 N 0.6393(4) 0.8742(3) 0.5737(2) 0.0523(11) Uani 1 1 d . . . . .
C11 C 0.250000 0.500000 0.4029(4) 0.0489(18) Uani 1 2 d S T P . .
C15 C 0.5067(4) 0.7325(3) 0.5744(2) 0.0494(12) Uani 1 1 d . . . . .
C10 C 0.3181(5) 0.5563(3) 0.4358(3) 0.0505(12) Uani 1 1 d . . . . .
C2 C 0.3198(4) 0.5546(3) 0.7134(3) 0.0493(12) Uani 1 1 d . . . . .
C1 C 0.250000 0.500000 0.7452(4) 0.0484(18) Uani 1 2 d S T P . .
C12 C 0.250000 0.500000 0.3296(4) 0.0475(17) Uani 1 2 d S T P . .
C6 C 0.4343(5) 0.6576(3) 0.5741(2) 0.0524(13) Uani 1 1 d . . . . .
C4 C 0.4391(5) 0.6577(4) 0.6977(3) 0.0578(14) Uani 1 1 d . . . . .
H4 H 0.489082 0.699965 0.704022 0.069 Uiso 1 1 calc R U . . .
C20 C 0.250000 0.500000 0.8185(4) 0.0481(17) Uani 1 2 d S T P . .
C19 C 0.4691(5) 0.8140(4) 0.5785(3) 0.0642(16) Uani 1 1 d . . . . .
H19 H 0.397626 0.823533 0.581590 0.077 Uiso 1 1 calc R U . . .
C22 C 0.3276(5) 0.4658(5) 0.9224(3) 0.0610(15) Uani 1 1 d . . . . .
H22 H 0.382824 0.441544 0.945406 0.073 Uiso 1 1 calc R U . . .
C3 C 0.3886(5) 0.6150(4) 0.7455(3) 0.0591(14) Uani 1 1 d . . . . .
H3 H 0.396302 0.622759 0.790620 0.071 Uiso 1 1 calc R U . . .
C5 C 0.4028(4) 0.6267(3) 0.6357(2) 0.0494(12) Uani 1 1 d . . . . .
C7 C 0.4008(4) 0.6274(3) 0.5129(3) 0.0531(12) Uani 1 1 d . . . . .
C21 C 0.3309(5) 0.4642(5) 0.8550(3) 0.0630(15) Uani 1 1 d . . . . .
H21 H 0.387279 0.439229 0.833535 0.076 Uiso 1 1 calc R U . . .
C9 C 0.3824(6) 0.6197(4) 0.4032(3) 0.0705(18) Uani 1 1 d . . . . .
H9 H 0.388146 0.628529 0.358032 0.085 Uiso 1 1 calc R U . . .
C18 C 0.5375(5) 0.8821(4) 0.5779(3) 0.0622(15) Uani 1 1 d . . . . .
H18 H 0.509822 0.936828 0.580665 0.075 Uiso 1 1 calc R U . . .
C8 C 0.4325(6) 0.6636(4) 0.4510(3) 0.0720(19) Uani 1 1 d . . . . .
H8 H 0.478762 0.708710 0.445031 0.086 Uiso 1 1 calc R U . . .
C17 C 0.6757(6) 0.7956(5) 0.5662(4) 0.084(2) Uani 1 1 d . . . . .
H17 H 0.746843 0.788808 0.558741 0.101 Uiso 1 1 calc R U . . .
C16 C 0.6144(6) 0.7233(5) 0.5689(5) 0.095(3) Uani 1 1 d . . . . .
H16 H 0.644525 0.669357 0.566985 0.115 Uiso 1 1 calc R U . . .
C13 C 0.3397(6) 0.4855(5) 0.2953(4) 0.0713(17) Uani 1 1 d . . . . .
H13 H 0.402261 0.476367 0.317455 0.086 Uiso 1 1 calc R U . . .
C14 C 0.3367(6) 0.4845(5) 0.2273(4) 0.0715(18) Uani 1 1 d . . . . .
H14 H 0.397948 0.472533 0.204511 0.086 Uiso 1 1 calc R U . . .

loop_
_atom_site_aniso_label
_atom_site_aniso_U_11
_atom_site_aniso_U_22
_atom_site_aniso_U_33
_atom_site_aniso_U_23
_atom_site_aniso_U_13
_atom_site_aniso_U_12
Cd1 0.0523(4) 0.0486(4) 0.0277(4) 0.000 0.000 0.01541(19)
Cl2 0.0565(8) 0.0594(8) 0.0752(11) 0.0064(6) 0.0021(6) 0.0086(6)
N5 0.051(4) 0.060(4) 0.032(4) 0.000 0.000 0.004(2)
N1 0.063(3) 0.052(2) 0.030(2) -0.0024(17) 0.0018(17) -0.0217(19)
N2 0.070(3) 0.049(2) 0.030(2) 0.0040(17) -0.0004(18) -0.0180(18)
N3 0.066(4) 0.070(4) 0.031(4) 0.000 0.000 0.003(3)
N4 0.058(3) 0.049(2) 0.049(3) 0.0008(18) -0.0003(18) -0.016(2)
C11 0.066(5) 0.046(4) 0.035(4) 0.000 0.000 -0.010(3)
C15 0.061(3) 0.051(3) 0.036(3) -0.0003(19) 0.0011(19) -0.019(2)
C10 0.071(3) 0.051(3) 0.029(3) 0.0033(19) 0.000(2) -0.016(2)
C2 0.061(3) 0.055(3) 0.031(3) -0.0024(19) -0.001(2) -0.015(2)
C1 0.060(4) 0.059(4) 0.027(4) 0.000 0.000 -0.012(3)
C12 0.065(5) 0.047(4) 0.031(4) 0.000 0.000 -0.006(3)
C6 0.064(3) 0.057(3) 0.036(3) 0.001(2) 0.000(2) -0.023(3)
C4 0.071(3) 0.063(3) 0.040(3) -0.005(2) -0.007(2) -0.026(3)
C20 0.058(4) 0.058(4) 0.028(4) 0.000 0.000 -0.014(3)
C19 0.058(3) 0.063(3) 0.071(4) -0.007(3) 0.005(3) -0.018(3)
C22 0.062(4) 0.085(4) 0.037(3) 0.006(3) 0.001(2) 0.020(3)
C3 0.073(3) 0.071(3) 0.033(3) -0.006(2) -0.003(2) -0.026(3)
C5 0.062(3) 0.053(2) 0.033(3) 0.001(2) 0.001(2) -0.020(2)
C7 0.070(3) 0.055(3) 0.035(3) 0.003(2) 0.001(2) -0.021(2)
C21 0.060(3) 0.091(4) 0.038(3) 0.001(3) 0.005(2) 0.016(3)
C9 0.101(5) 0.077(4) 0.034(3) 0.008(3) 0.000(3) -0.043(4)
C18 0.064(4) 0.051(3) 0.071(4) 0.000(2) 0.005(3) -0.010(3)
C8 0.107(5) 0.072(4) 0.037(3) 0.005(3) 0.008(3) -0.043(4)
C17 0.057(4) 0.065(4) 0.131(7) 0.001(4) 0.002(4) -0.014(3)
C16 0.065(4) 0.056(4) 0.165(10) -0.013(4) 0.003(4) -0.010(3)
C13 0.074(4) 0.091(4) 0.049(4) -0.002(3) -0.006(3) 0.006(3)
C14 0.067(4) 0.102(5) 0.045(4) 0.000(3) 0.002(3) 0.010(3)

loop_
_atom_type_symbol
_atom_type_description
_atom_type_scat_dispersion_real
_atom_type_scat_dispersion_imag
_atom_type_scat_source
C C -0.0011 0.0005 'International Tables Vol C Tables 4.2.6.8 and 6.1.1.4'
H H 0.0000 0.0000 'International Tables Vol C Tables 4.2.6.8 and 6.1.1.4'
Cd Cd -1.2875 2.9277 'International Tables Vol C Tables 4.2.6.8 and 6.1.1.4'
Cl Cl 0.0374 0.0521 'International Tables Vol C Tables 4.2.6.8 and 6.1.1.4'
N N -0.0016 0.0010 'International Tables Vol C Tables 4.2.6.8 and 6.1.1.4'

loop_
_geom_angle_atom_site_label_1
_geom_angle_atom_site_label_2
_geom_angle_atom_site_label_3
_geom_angle
_geom_angle_site_symmetry_1
_geom_angle_site_symmetry_3
_geom_angle_publ_flag
Cl2 Cd1 Cl2 174.00(8) 2_565 . ?
N5 Cd1 Cl2 93.00(4) 1_554 2_565 ?
N5 Cd1 Cl2 93.00(4) 1_554 . ?
N5 Cd1 N4 89.36(10) 1_554 8_655 ?
N5 Cd1 N4 89.36(10) 1_554 7_575 ?
N3 Cd1 Cl2 87.00(4) . 2_565 ?
N3 Cd1 Cl2 87.00(4) . . ?
N3 Cd1 N5 180.0 . 1_554 ?
N3 Cd1 N4 90.64(10) . 7_575 ?
N3 Cd1 N4 90.64(10) . 8_655 ?
N4 Cd1 Cl2 91.28(12) 8_655 . ?
N4 Cd1 Cl2 88.79(12) 8_655 2_565 ?
N4 Cd1 Cl2 91.28(12) 7_575 2_565 ?
N4 Cd1 Cl2 88.79(12) 7_575 . ?
N4 Cd1 N4 178.7(2) 8_655 7_575 ?
C22 N5 Cd1 121.6(4) . 1_556 ?
C22 N5 Cd1 121.6(4) 2_565 1_556 ?
C22 N5 C22 116.8(7) . 2_565 ?
C2 N1 H1 126.4 . . ?
C5 N1 H1 126.5 . . ?
C5 N1 C2 107.1(4) . . ?
C10 N2 H2 125.7 . . ?
C10 N2 C7 108.7(4) . . ?
C7 N2 H2 125.7 . . ?
C14 N3 Cd1 121.8(4) 2_565 . ?
C14 N3 Cd1 121.8(4) . . ?
C14 N3 C14 116.4(9) . 2_565 ?
C18 N4 Cd1 120.2(4) . 7_676 ?
C18 N4 C17 116.4(5) . . ?
C17 N4 Cd1 123.4(4) . 7_676 ?
C10 C11 C10 123.5(8) 2_565 . ?
C10 C11 C12 118.3(4) . . ?
C10 C11 C12 118.3(4) 2_565 . ?
C19 C15 C6 120.9(5) . . ?
C19 C15 C16 116.8(5) . . ?
C16 C15 C6 122.2(6) . . ?
N2 C10 C11 127.1(5) . . ?
N2 C10 C9 108.5(5) . . ?
C11 C10 C9 124.4(6) . . ?
N1 C2 C1 125.7(5) . . ?
N1 C2 C3 108.6(4) . . ?
C1 C2 C3 125.7(6) . . ?
C2 C1 C2 125.0(8) 2_565 . ?
C2 C1 C20 117.5(4) . . ?
C2 C1 C20 117.5(4) 2_565 . ?
C13 C12 C11 120.7(4) 2_565 . ?
C13 C12 C11 120.7(4) . . ?
C13 C12 C13 118.6(9) 2_565 . ?
C5 C6 C15 116.5(4) . . ?
C7 C6 C15 117.4(4) . . ?
C7 C6 C5 126.1(5) . . ?
C3 C4 H4 126.0 . . ?
C3 C4 C5 108.1(5) . . ?
C5 C4 H4 126.0 . . ?
C21 C20 C1 122.2(4) . . ?
C21 C20 C1 122.2(4) 2_565 . ?
C21 C20 C21 115.7(8) . 2_565 ?
C15 C19 H19 120.1 . . ?
C15 C19 C18 119.8(6) . . ?
C18 C19 H19 120.1 . . ?
N5 C22 H22 118.2 . . ?
N5 C22 C21 123.6(6) . . ?
C21 C22 H22 118.2 . . ?
C2 C3 H3 126.5 . . ?
C4 C3 C2 107.1(5) . . ?
C4 C3 H3 126.5 . . ?
N1 C5 C6 125.6(4) . . ?
N1 C5 C4 109.1(4) . . ?
C6 C5 C4 125.2(5) . . ?
N2 C7 C6 127.2(4) . . ?
N2 C7 C8 108.9(5) . . ?
C6 C7 C8 123.8(5) . . ?
C20 C21 H21 119.9 . . ?
C22 C21 C20 120.1(6) . . ?
C22 C21 H21 119.9 . . ?
C10 C9 H9 126.6 . . ?
C8 C9 C10 106.8(5) . . ?
C8 C9 H9 126.6 . . ?
N4 C18 C19 124.0(6) . . ?
N4 C18 H18 118.0 . . ?
C19 C18 H18 118.0 . . ?
C7 C8 H8 126.5 . . ?
C9 C8 C7 107.1(5) . . ?
C9 C8 H8 126.5 . . ?
N4 C17 H17 118.0 . . ?
N4 C17 C16 123.9(7) . . ?
C16 C17 H17 118.0 . . ?
C15 C16 H16 120.6 . . ?
C17 C16 C15 118.9(7) . . ?
C17 C16 H16 120.6 . . ?
C12 C13 H13 120.4 . . ?
C12 C13 C14 119.2(7) . . ?
C14 C13 H13 120.4 . . ?
N3 C14 C13 123.2(7) . . ?
N3 C14 H14 118.4 . . ?
C13 C14 H14 118.4 . . ?

loop_
_geom_bond_atom_site_label_1
_geom_bond_atom_site_label_2
_geom_bond_distance
_geom_bond_site_symmetry_2
_geom_bond_publ_flag
Cd1 Cl2 2.5838(17) 2_565 ?
Cd1 Cl2 2.5838(17) . ?
Cd1 N5 2.408(7) 1_554 ?
Cd1 N3 2.387(8) . ?
Cd1 N4 2.428(4) 8_655 ?
Cd1 N4 2.428(4) 7_575 ?
N5 C22 1.325(7) 2_565 ?
N5 C22 1.325(7) . ?
N1 H1 0.8600 . ?
N1 C2 1.381(6) . ?
N1 C5 1.371(6) . ?
N2 H2 0.8600 . ?
N2 C10 1.349(7) . ?
N2 C7 1.352(6) . ?
N3 C14 1.337(8) . ?
N3 C14 1.337(8) 2_565 ?
N4 C18 1.313(9) . ?
N4 C17 1.325(9) . ?
C11 C10 1.408(7) 2_565 ?
C11 C10 1.408(7) . ?
C11 C12 1.490(12) . ?
C15 C6 1.496(7) . ?
C15 C19 1.367(9) . ?
C15 C16 1.392(10) . ?
C10 C9 1.451(7) . ?
C2 C1 1.395(6) . ?
C2 C3 1.447(7) . ?
C1 C20 1.489(12) . ?
C12 C13 1.363(9) 2_565 ?
C12 C13 1.363(9) . ?
C6 C5 1.402(7) . ?
C6 C7 1.398(7) . ?
C4 H4 0.9300 . ?
C4 C3 1.345(8) . ?
C4 C5 1.429(7) . ?
C20 C21 1.392(7) . ?
C20 C21 1.392(7) 2_565 ?
C19 H19 0.9300 . ?
C19 C18 1.380(8) . ?
C22 H22 0.9300 . ?
C22 C21 1.370(8) . ?
C3 H3 0.9300 . ?
C7 C8 1.437(7) . ?
C21 H21 0.9300 . ?
C9 H9 0.9300 . ?
C9 C8 1.352(9) . ?
C18 H18 0.9300 . ?
C8 H8 0.9300 . ?
C17 H17 0.9300 . ?
C17 C16 1.379(10) . ?
C16 H16 0.9300 . ?
C13 H13 0.9300 . ?
C13 C14 1.383(10) . ?
C14 H14 0.9300 . ?

loop_
_geom_torsion_atom_site_label_1
_geom_torsion_atom_site_label_2
_geom_torsion_atom_site_label_3
_geom_torsion_atom_site_label_4
_geom_torsion
_geom_torsion_site_symmetry_1
_geom_torsion_site_symmetry_2
_geom_torsion_site_symmetry_3
_geom_torsion_site_symmetry_4
_geom_torsion_publ_flag
Cd1 N5 C22 C21 179.9(6) 1_556 . . . ?
Cd1 N3 C14 C13 178.9(5) . . . . ?
Cd1 N4 C18 C19 -179.0(5) 7_676 . . . ?
Cd1 N4 C17 C16 176.4(7) 7_676 . . . ?
N5 C22 C21 C20 0.2(11) . . . . ?
N1 C2 C1 C2 -0.1(4) . . . 2_565 ?
N1 C2 C1 C20 179.9(4) . . . . ?
N1 C2 C3 C4 -0.2(7) . . . . ?
N2 C10 C9 C8 0.3(9) . . . . ?
N2 C7 C8 C9 -1.3(9) . . . . ?
N4 C17 C16 C15 5.4(13) . . . . ?
C11 C10 C9 C8 177.1(6) . . . . ?
C11 C12 C13 C14 178.9(5) . . . . ?
C15 C6 C5 N1 174.8(5) . . . . ?
C15 C6 C5 C4 -4.0(9) . . . . ?
C15 C6 C7 N2 -175.8(6) . . . . ?
C15 C6 C7 C8 0.5(10) . . . . ?
C15 C19 C18 N4 -0.1(10) . . . . ?
C10 N2 C7 C6 178.3(6) . . . . ?
C10 N2 C7 C8 1.5(7) . . . . ?
C10 C11 C10 N2 1.6(5) 2_565 . . . ?
C10 C11 C10 C9 -174.6(7) 2_565 . . . ?
C10 C11 C12 C13 -123.5(5) . . . 2_565 ?
C10 C11 C12 C13 -123.5(5) 2_565 . . . ?
C10 C11 C12 C13 56.5(5) 2_565 . . 2_565 ?
C10 C11 C12 C13 56.5(5) . . . . ?
C10 C9 C8 C7 0.6(9) . . . . ?
C2 N1 C5 C6 -177.8(6) . . . . ?
C2 N1 C5 C4 1.1(6) . . . . ?
C2 C1 C20 C21 107.9(4) 2_565 . . . ?
C2 C1 C20 C21 -72.1(4) 2_565 . . 2_565 ?
C2 C1 C20 C21 107.9(4) . . . 2_565 ?
C2 C1 C20 C21 -72.1(4) . . . . ?
C1 C2 C3 C4 -177.2(5) . . . . ?
C1 C20 C21 C22 179.9(5) . . . . ?
C12 C11 C10 N2 -178.4(5) . . . . ?
C12 C11 C10 C9 5.4(7) . . . . ?
C12 C13 C14 N3 2.3(11) . . . . ?
C6 C15 C19 C18 -179.3(5) . . . . ?
C6 C15 C16 C17 176.8(7) . . . . ?
C6 C7 C8 C9 -178.3(7) . . . . ?
C19 C15 C6 C5 -85.3(7) . . . . ?
C19 C15 C6 C7 91.9(7) . . . . ?
C19 C15 C16 C17 -1.6(11) . . . . ?
C22 N5 C22 C21 -0.1(6) 2_565 . . . ?
C3 C2 C1 C2 176.4(6) . . . 2_565 ?
C3 C2 C1 C20 -3.6(6) . . . . ?
C3 C4 C5 N1 -1.3(7) . . . . ?
C3 C4 C5 C6 177.6(6) . . . . ?
C5 N1 C2 C1 176.4(5) . . . . ?
C5 N1 C2 C3 -0.6(6) . . . . ?
C5 C6 C7 N2 1.1(11) . . . . ?
C5 C6 C7 C8 177.5(6) . . . . ?
C5 C4 C3 C2 0.9(7) . . . . ?
C7 N2 C10 C11 -177.8(5) . . . . ?
C7 N2 C10 C9 -1.1(7) . . . . ?
C7 C6 C5 N1 -2.2(11) . . . . ?
C7 C6 C5 C4 179.0(6) . . . . ?
C21 C20 C21 C22 -0.1(5) 2_565 . . . ?
C18 N4 C17 C16 -6.3(11) . . . . ?
C17 N4 C18 C19 3.6(9) . . . . ?
C16 C15 C6 C5 96.4(8) . . . . ?
C16 C15 C6 C7 -86.4(8) . . . . ?
C16 C15 C19 C18 -0.9(9) . . . . ?
C13 C12 C13 C14 -1.1(5) 2_565 . . . ?
C14 N3 C14 C13 -1.1(5) 2_565 . . . ?
